data_2222496
loop_
_publ_author_name
'Sun, Yu'
'Zhang, Huai-Hong'

_publ_section_title
;4-(6-Fluoro-1,2-benzisoxazol-3-yl)-1-[2-(2-methyl-4-oxo-6,7,8,9-tetrahydro-4<i>H</i>-pyrido[1,2-<i>a</i>]pyrimidin-3-yl)ethyl]piperidinium
 nitrate
;
_journal_coeditor_code XU2503
_journal_issue 7
_journal_name_full 'Acta Crystallographica Section E'
_journal_page_first o1647
_journal_paper_doi 10.1107/S1600536809022016
_journal_volume 65
_journal_year 2009
_chemical_formula_iupac 'C23 H28 F N4 O2 +, N O3 -'
_chemical_formula_moiety 'C23 H28 F N4 O2 +, N O3 -'
_chemical_formula_sum 'C23 H28 F N5 O5'
_chemical_formula_weight 473.50
_chemical_name_systematic
;
4-(6-Fluoro-1,2-benzisoxazol-3-yl)-1-[2-(2-methyl-4-oxo-6,7,8,9-tetrahydro-
4<i>H</i>-pyrido[1,2-<i>a</i>]pyrimidin-3-yl)ethyl]piperidinium nitrate
;
_space_group_IT_number 14
_symmetry_cell_setting monoclinic
_symmetry_space_group_name_Hall '-P 2ybc'
_symmetry_space_group_name_H-M 'P 1 21/c 1'
_atom_sites_solution_hydrogens geom
_atom_sites_solution_primary direct
_atom_sites_solution_secondary difmap
_audit_creation_method SHELXL-97
_cell_angle_alpha 90.00
_cell_angle_beta 91.94(3)
_cell_angle_gamma 90.00
_cell_formula_units_Z 4
_cell_length_a 8.1655(16)
_cell_length_b 21.866(4)
_cell_length_c 12.635(3)
_cell_measurement_reflns_used 4798
_cell_measurement_temperature 293(2)
_cell_measurement_theta_max 25.00
_cell_measurement_theta_min 3.11
_cell_volume 2254.6(8)
_computing_cell_refinement 'CrystalClear (Rigaku, 2005)'
_computing_data_collection 'CrystalClear (Rigaku, 2005)'
_computing_data_reduction 'CrystalClear (Rigaku, 2005)'
_computing_molecular_graphics 'SHELXTL (Sheldrick, 2008)'
_computing_publication_material 'SHELXTL (Sheldrick, 2008)'
_computing_structure_refinement 'SHELXL97 (Sheldrick, 2008)'
_computing_structure_solution 'SHELXS97 (Sheldrick, 2008)'
_diffrn_ambient_temperature 293(2)
_diffrn_detector_area_resol_mean 8.192
_diffrn_measured_fraction_theta_full 0.998
_diffrn_measured_fraction_theta_max 0.998
_diffrn_measurement_device_type 'Rigaku Scxmini 1K CCD area-detector'
_diffrn_measurement_method 'Thin-slice \w'
_diffrn_radiation_monochromator graphite
_diffrn_radiation_source 'fine-focus sealed tube'
_diffrn_radiation_type MoK\a
_diffrn_radiation_wavelength 0.71073
_diffrn_reflns_av_R_equivalents 0.0468
_diffrn_reflns_av_sigmaI/netI 0.0408
_diffrn_reflns_limit_h_max 10
_diffrn_reflns_limit_h_min -10
_diffrn_reflns_limit_k_max 28
_diffrn_reflns_limit_k_min -28
_diffrn_reflns_limit_l_max 16
_diffrn_reflns_limit_l_min -16
_diffrn_reflns_number 22497
_diffrn_reflns_theta_full 27.48
_diffrn_reflns_theta_max 27.48
_diffrn_reflns_theta_min 3.07
_diffrn_standards_number 0
_exptl_absorpt_coefficient_mu 0.105
_exptl_absorpt_correction_T_max 0.99
_exptl_absorpt_correction_T_min 0.94
_exptl_absorpt_correction_type multi-scan
_exptl_absorpt_process_details '(CrystalClear; Rigaku, 2005)'
_exptl_crystal_colour colourless
_exptl_crystal_density_diffrn 1.395
_exptl_crystal_density_method 'not measured'
_exptl_crystal_description block
_exptl_crystal_F_000 1000
_exptl_crystal_size_max 0.15
_exptl_crystal_size_mid 0.12
_exptl_crystal_size_min 0.09
_refine_diff_density_max 0.315
_refine_diff_density_min -0.275
_refine_ls_extinction_method none
_refine_ls_goodness_of_fit_ref 1.037
_refine_ls_hydrogen_treatment mixed
_refine_ls_matrix_type full
_refine_ls_number_parameters 325
_refine_ls_number_reflns 5164
_refine_ls_number_restraints 0
_refine_ls_restrained_S_all 1.037
_refine_ls_R_factor_all 0.1032
_refine_ls_R_factor_gt 0.0666
_refine_ls_shift/su_max 0.001
_refine_ls_shift/su_mean 0.000
_refine_ls_structure_factor_coef Fsqd
_refine_ls_weighting_details 'calc w=1/[\s^2^(Fo^2^)+(0.07P)^2^+1.3338P] where P=(Fo^2^+2Fc^2^)/3'
_refine_ls_weighting_scheme calc
_refine_ls_wR_factor_gt 0.1574
_refine_ls_wR_factor_ref 0.1762
_reflns_number_gt 3386
_reflns_number_total 5164
_reflns_threshold_expression I>2\s(I)
_cod_data_source_file xu2503.cif
_cod_data_source_block I
_cod_original_sg_symbol_H-M 'P 21/c'
_cod_database_code 2222496
_cod_database_fobs_code 2222496

loop_
_symmetry_equiv_pos_as_xyz
'x, y, z'
'-x, y+1/2, -z+1/2'
'-x, -y, -z'
'x, -y-1/2, z-1/2'

loop_
_atom_site_type_symbol
_atom_site_label
_atom_site_fract_x
_atom_site_fract_y
_atom_site_fract_z
_atom_site_U_iso_or_equiv
_atom_site_adp_type
_atom_site_calc_flag
_atom_site_refinement_flags
_atom_site_occupancy
_atom_site_disorder_assembly
_atom_site_disorder_group
F F 0.5593(2) 0.48655(7) 0.71974(17) 0.0788(6) Uani d . 1 . .
C C1 0.6901(3) 0.35617(11) 0.57834(19) 0.0394(6) Uani d . 1 . .
C C2 0.6642(3) 0.41746(11) 0.5995(2) 0.0504(7) Uani d . 1 . .
H H2A 0.6986 0.4488 0.5557 0.060 Uiso calc R 1 . .
C C3 0.5836(3) 0.42758(11) 0.6905(2) 0.0511(7) Uani d . 1 . .
C C4 0.5266(3) 0.38241(12) 0.7573(2) 0.0513(7) Uani d . 1 . .
H H4A 0.4691 0.3928 0.8170 0.062 Uiso calc R 1 . .
C C5 0.5565(3) 0.32220(11) 0.7336(2) 0.0438(6) Uani d . 1 . .
H H5A 0.5206 0.2911 0.7773 0.053 Uiso calc R 1 . .
C C6 0.6420(3) 0.30878(10) 0.64249(18) 0.0358(5) Uani d . 1 . .
C C7 0.6994(3) 0.25504(10) 0.59070(17) 0.0353(5) Uani d . 1 . .
C C8 0.6892(3) 0.19000(10) 0.62775(18) 0.0369(5) Uani d . 1 . .
H H8A 0.5777 0.1826 0.6512 0.044 Uiso calc R 1 . .
C C9 0.7256(3) 0.14414(11) 0.54190(19) 0.0454(6) Uani d . 1 . .
H H9A 0.6476 0.1495 0.4830 0.055 Uiso calc R 1 . .
H H9B 0.8343 0.1518 0.5162 0.055 Uiso calc R 1 . .
C C10 0.7164(3) 0.07913(11) 0.5818(2) 0.0477(6) Uani d . 1 . .
H H10A 0.6055 0.0705 0.6026 0.057 Uiso calc R 1 . .
H H10B 0.7427 0.0512 0.5252 0.057 Uiso calc R 1 . .
C C11 0.8011(4) 0.11368(11) 0.75999(19) 0.0488(7) Uani d . 1 . .
H H11A 0.8822 0.1080 0.8170 0.059 Uiso calc R 1 . .
H H11B 0.6940 0.1059 0.7880 0.059 Uiso calc R 1 . .
C C12 0.8082(4) 0.17918(11) 0.72137(19) 0.0470(6) Uani d . 1 . .
H H12A 0.9187 0.1884 0.7005 0.056 Uiso calc R 1 . .
H H12B 0.7816 0.2065 0.7787 0.056 Uiso calc R 1 . .
C C13 0.8196(3) 0.00410(10) 0.7117(2) 0.0403(6) Uani d . 1 . .
H H13A 0.8132 -0.0227 0.6505 0.048 Uiso calc R 1 . .
H H13B 0.7186 -0.0005 0.7491 0.048 Uiso calc R 1 . .
C C14 0.9607(3) -0.01635(11) 0.7837(2) 0.0427(6) Uani d . 1 . .
H H14A 1.0595 -0.0200 0.7436 0.051 Uiso calc R 1 . .
H H14B 0.9804 0.0135 0.8394 0.051 Uiso calc R 1 . .
C C15 0.9184(3) -0.07729(10) 0.83123(18) 0.0361(5) Uani d . 1 A .
C C16 0.8370(3) -0.07566(11) 0.9298(2) 0.0418(6) Uani d . 1 . .
C C21 0.8352(3) -0.18542(10) 0.92195(18) 0.0370(5) Uani d . 1 . .
C C22 0.9444(3) -0.13241(10) 0.78520(17) 0.0360(5) Uani d . 1 . .
C C23 1.0216(3) -0.13858(13) 0.6798(2) 0.0506(7) Uani d . 1 A .
H H23A 1.0477 -0.0987 0.6533 0.076 Uiso calc R 1 . .
H H23B 0.9465 -0.1586 0.6310 0.076 Uiso calc R 1 . .
H H23C 1.1200 -0.1624 0.6876 0.076 Uiso calc R 1 . .
O O1 0.7678(2) 0.33351(8) 0.49358(13) 0.0507(5) Uani d . 1 . .
O O2 0.7981(3) -0.02875(9) 0.97639(17) 0.0684(6) Uani d . 1 . .
O O3 0.1111(3) 0.05259(15) 0.5454(2) 0.0993(9) Uani d . 1 . .
O O4 0.3344(3) 0.09708(14) 0.5171(2) 0.1005(9) Uani d . 1 . .
O O5 0.1993(6) 0.11232(14) 0.6583(2) 0.1389(15) Uani d . 1 . .
N N1 0.7710(3) 0.26831(9) 0.50384(16) 0.0449(5) Uani d . 1 . .
N N2 0.8321(2) 0.06899(8) 0.67408(14) 0.0329(4) Uani d . 1 . .
N N3 0.9023(2) -0.18672(8) 0.83033(15) 0.0393(5) Uani d . 1 A .
N N4 0.8013(2) -0.13271(9) 0.97382(15) 0.0384(5) Uani d . 1 A .
N N5 0.2204(3) 0.08745(11) 0.5749(2) 0.0557(6) Uani d . 1 . .
C C17 0.7250(4) -0.13102(14) 1.0785(2) 0.0573(7) Uani d P 0.620(11) A 1
H H17A 0.6095 -0.1211 1.0697 0.069 Uiso calc R 1 A 1
H H17B 0.7771 -0.0998 1.1225 0.069 Uiso calc R 1 A 1
C C20 0.7977(4) -0.24588(12) 0.9722(2) 0.0546(7) Uani d P 0.620(11) A 1
C C18 0.7463(10) -0.1965(3) 1.1339(4) 0.0565(17) Uani d P 0.620(11) A 1
H H18A 0.8605 -0.2024 1.1551 0.068 Uiso calc PR 0.620(11) A 1
H H18B 0.6824 -0.1975 1.1972 0.068 Uiso calc PR 0.620(11) A 1
C C19 0.6928(8) -0.2473(2) 1.0624(4) 0.0495(15) Uani d P 0.620(11) A 1
H H19A 0.7033 -0.2862 1.0988 0.059 Uiso calc PR 0.620(11) A 1
H H19B 0.5792 -0.2418 1.0394 0.059 Uiso calc PR 0.620(11) A 1
C C17' 0.7250(4) -0.13102(14) 1.0785(2) 0.0573(7) Uani d P 0.380(11) A 2
C C20' 0.7977(4) -0.24588(12) 0.9722(2) 0.0546(7) Uani d P 0.380(11) A 2
H H20B 0.8883 -0.2739 0.9632 0.066 Uiso calc R 1 A 2
H H20C 0.7004 -0.2635 0.9383 0.066 Uiso calc R 1 A 2
C C18' 0.6516(13) -0.1831(4) 1.1149(6) 0.053(3) Uani d P 0.380(11) A 2
H H18C 0.5475 -0.1899 1.0774 0.063 Uiso calc PR 0.380(11) A 2
H H18D 0.6321 -0.1796 1.1899 0.063 Uiso calc PR 0.380(11) A 2
C C19' 0.7689(15) -0.2360(4) 1.0947(8) 0.053(2) Uiso d P 0.380(11) A 2
H H19C 0.7247 -0.2732 1.1241 0.064 Uiso calc PR 0.380(11) A 2
H H19D 0.8733 -0.2278 1.1309 0.064 Uiso calc PR 0.380(11) A 2
H H2B 0.933(4) 0.0742(12) 0.652(2) 0.052(8) Uiso d . 1 . .

loop_
_atom_site_aniso_label
_atom_site_aniso_U_11
_atom_site_aniso_U_22
_atom_site_aniso_U_33
_atom_site_aniso_U_12
_atom_site_aniso_U_13
_atom_site_aniso_U_23
F 0.0694(11) 0.0375(9) 0.1310(17) 0.0082(8) 0.0251(11) -0.0069(10)
C1 0.0371(12) 0.0404(13) 0.0408(13) 0.0004(10) 0.0023(10) 0.0123(10)
C2 0.0442(14) 0.0364(14) 0.0706(18) -0.0022(11) 0.0040(13) 0.0174(13)
C3 0.0389(14) 0.0346(13) 0.080(2) 0.0061(11) 0.0035(14) 0.0016(13)
C4 0.0455(15) 0.0489(16) 0.0600(16) 0.0073(12) 0.0120(13) 0.0012(13)
C5 0.0448(14) 0.0399(13) 0.0471(14) 0.0016(11) 0.0101(11) 0.0085(11)
C6 0.0352(12) 0.0332(12) 0.0388(12) -0.0008(9) -0.0006(10) 0.0076(9)
C7 0.0370(12) 0.0379(12) 0.0307(11) 0.0013(10) 0.0001(10) 0.0045(9)
C8 0.0397(12) 0.0337(12) 0.0378(12) -0.0002(10) 0.0068(10) 0.0038(9)
C9 0.0618(16) 0.0418(14) 0.0320(12) 0.0057(12) -0.0085(11) 0.0004(10)
C10 0.0566(16) 0.0386(13) 0.0468(14) 0.0020(12) -0.0156(12) -0.0048(11)
C11 0.0818(19) 0.0333(13) 0.0314(12) 0.0025(13) 0.0038(12) 0.0013(10)
C12 0.0786(18) 0.0301(12) 0.0318(12) -0.0001(12) -0.0053(12) 0.0015(9)
C13 0.0447(13) 0.0273(11) 0.0490(14) -0.0032(10) 0.0016(11) 0.0038(10)
C14 0.0419(13) 0.0347(13) 0.0514(14) -0.0029(10) -0.0015(11) 0.0070(11)
C15 0.0369(12) 0.0330(12) 0.0383(12) 0.0000(9) 0.0005(10) 0.0036(9)
C16 0.0482(14) 0.0325(12) 0.0448(14) 0.0031(11) 0.0025(11) -0.0054(10)
C21 0.0395(12) 0.0313(12) 0.0401(13) 0.0005(10) 0.0005(10) 0.0023(10)
C22 0.0383(12) 0.0368(12) 0.0331(11) 0.0021(10) 0.0018(10) 0.0016(9)
C23 0.0577(16) 0.0554(16) 0.0393(13) -0.0001(13) 0.0108(12) -0.0011(12)
O1 0.0646(12) 0.0439(10) 0.0444(10) -0.0006(9) 0.0128(9) 0.0158(8)
O2 0.0969(16) 0.0391(11) 0.0707(13) 0.0065(10) 0.0239(12) -0.0170(9)
O3 0.0716(16) 0.146(3) 0.0805(17) -0.0343(17) 0.0118(14) -0.0153(17)
O4 0.0505(13) 0.125(2) 0.128(2) -0.0108(14) 0.0254(15) 0.0176(18)
O5 0.264(5) 0.081(2) 0.0734(18) -0.020(2) 0.026(2) -0.0229(16)
N1 0.0574(13) 0.0401(11) 0.0376(11) 0.0001(10) 0.0068(10) 0.0080(9)
N2 0.0332(10) 0.0319(10) 0.0337(10) -0.0011(8) 0.0028(8) 0.0032(8)
N3 0.0485(11) 0.0291(10) 0.0407(11) 0.0036(8) 0.0074(9) -0.0009(8)
N4 0.0454(11) 0.0381(11) 0.0321(10) -0.0019(9) 0.0048(8) -0.0014(8)
N5 0.0583(15) 0.0554(15) 0.0532(14) 0.0023(12) 0.0000(12) 0.0049(12)
C17 0.0660(18) 0.072(2) 0.0350(13) -0.0093(15) 0.0143(13) -0.0094(13)
C20 0.0621(17) 0.0377(14) 0.0647(18) -0.0015(12) 0.0104(14) 0.0125(12)
C18 0.072(4) 0.064(4) 0.033(2) -0.007(3) 0.004(3) 0.010(2)
C19 0.052(3) 0.049(3) 0.047(3) -0.009(2) 0.003(2) 0.011(2)
C17' 0.0660(18) 0.072(2) 0.0350(13) -0.0093(15) 0.0143(13) -0.0094(13)
C20' 0.0621(17) 0.0377(14) 0.0647(18) -0.0015(12) 0.0104(14) 0.0125(12)
C18' 0.051(6) 0.064(5) 0.042(4) 0.004(4) 0.008(4) 0.017(4)

loop_
_atom_type_symbol
_atom_type_description
_atom_type_scat_dispersion_real
_atom_type_scat_dispersion_imag
_atom_type_scat_source
C C 0.0033 0.0016 'International Tables Vol C Tables 4.2.6.8 and 6.1.1.4'
H H 0.0000 0.0000 'International Tables Vol C Tables 4.2.6.8 and 6.1.1.4'
F F 0.0171 0.0103 'International Tables Vol C Tables 4.2.6.8 and 6.1.1.4'
N N 0.0061 0.0033 'International Tables Vol C Tables 4.2.6.8 and 6.1.1.4'
O O 0.0106 0.0060 'International Tables Vol C Tables 4.2.6.8 and 6.1.1.4'

loop_
_geom_angle_atom_site_label_1
_geom_angle_atom_site_label_2
_geom_angle_atom_site_label_3
_geom_angle_site_symmetry_1
_geom_angle_site_symmetry_3
_geom_angle
_geom_angle_publ_flag
O1 C1 C6 . . 109.8(2) ?
O1 C1 C2 . . 125.8(2) ?
C6 C1 C2 . . 124.4(2) ?
C3 C2 C1 . . 113.7(2) ?
C3 C2 H2A . . 123.2 ?
C1 C2 H2A . . 123.2 ?
F C3 C2 . . 117.6(2) ?
F C3 C4 . . 117.0(3) ?
C2 C3 C4 . . 125.4(2) ?
C5 C4 C3 . . 118.9(3) ?
C5 C4 H4A . . 120.6 ?
C3 C4 H4A . . 120.6 ?
C4 C5 C6 . . 118.6(2) ?
C4 C5 H5A . . 120.7 ?
C6 C5 H5A . . 120.7 ?
C1 C6 C5 . . 119.1(2) ?
C1 C6 C7 . . 104.1(2) ?
C5 C6 C7 . . 136.8(2) ?
N1 C7 C6 . . 111.6(2) ?
N1 C7 C8 . . 120.6(2) ?
C6 C7 C8 . . 127.8(2) ?
C7 C8 C9 . . 112.95(19) ?
C7 C8 C12 . . 110.41(19) ?
C9 C8 C12 . . 108.51(19) ?
C7 C8 H8A . . 108.3 ?
C9 C8 H8A . . 108.3 ?
C12 C8 H8A . . 108.3 ?
C10 C9 C8 . . 111.8(2) ?
C10 C9 H9A . . 109.3 ?
C8 C9 H9A . . 109.3 ?
C10 C9 H9B . . 109.3 ?
C8 C9 H9B . . 109.3 ?
H9A C9 H9B . . 107.9 ?
N2 C10 C9 . . 111.29(19) ?
N2 C10 H10A . . 109.4 ?
C9 C10 H10A . . 109.4 ?
N2 C10 H10B . . 109.4 ?
C9 C10 H10B . . 109.4 ?
H10A C10 H10B . . 108.0 ?
N2 C11 C12 . . 112.12(19) ?
N2 C11 H11A . . 109.2 ?
C12 C11 H11A . . 109.2 ?
N2 C11 H11B . . 109.2 ?
C12 C11 H11B . . 109.2 ?
H11A C11 H11B . . 107.9 ?
C11 C12 C8 . . 111.5(2) ?
C11 C12 H12A . . 109.3 ?
C8 C12 H12A . . 109.3 ?
C11 C12 H12B . . 109.3 ?
C8 C12 H12B . . 109.3 ?
H12A C12 H12B . . 108.0 ?
N2 C13 C14 . . 114.32(19) ?
N2 C13 H13A . . 108.7 ?
C14 C13 H13A . . 108.7 ?
N2 C13 H13B . . 108.7 ?
C14 C13 H13B . . 108.7 ?
H13A C13 H13B . . 107.6 ?
C15 C14 C13 . . 108.73(19) ?
C15 C14 H14A . . 109.9 ?
C13 C14 H14A . . 109.9 ?
C15 C14 H14B . . 109.9 ?
C13 C14 H14B . . 109.9 ?
H14A C14 H14B . . 108.3 ?
C22 C15 C16 . . 118.6(2) ?
C22 C15 C14 . . 124.9(2) ?
C16 C15 C14 . . 116.4(2) ?
O2 C16 N4 . . 119.5(2) ?
O2 C16 C15 . . 124.9(2) ?
N4 C16 C15 . . 115.6(2) ?
N3 C21 N4 . . 123.2(2) ?
N3 C21 C20 . . 117.1(2) ?
N4 C21 C20 . . 119.6(2) ?
C15 C22 N3 . . 123.2(2) ?
C15 C22 C23 . . 122.5(2) ?
N3 C22 C23 . . 114.3(2) ?
C22 C23 H23A . . 109.5 ?
C22 C23 H23B . . 109.5 ?
H23A C23 H23B . . 109.5 ?
C22 C23 H23C . . 109.5 ?
H23A C23 H23C . . 109.5 ?
H23B C23 H23C . . 109.5 ?
C1 O1 N1 . . 107.44(17) ?
C7 N1 O1 . . 107.01(19) ?
C11 N2 C10 . . 110.68(19) ?
C11 N2 C13 . . 111.98(18) ?
C10 N2 C13 . . 109.88(18) ?
C11 N2 H2B . . 108.8(18) ?
C10 N2 H2B . . 108.2(18) ?
C13 N2 H2B . . 107.1(18) ?
C21 N3 C22 . . 118.23(19) ?
C21 N4 C16 . . 121.04(19) ?
C21 N4 C17 . . 123.4(2) ?
C16 N4 C17 . . 115.6(2) ?
O5 N5 O4 . . 125.4(3) ?
O5 N5 O3 . . 115.1(3) ?
O4 N5 O3 . . 119.4(3) ?
N4 C17 C18 . . 109.0(3) ?
N4 C17 H17A . . 109.9 ?
C18 C17 H17A . . 109.9 ?
N4 C17 H17B . . 109.9 ?
C18 C17 H17B . . 109.9 ?
H17A C17 H17B . . 108.3 ?
C19 C20 C21 . . 119.1(3) ?
C19 C18 C17 . . 112.1(5) ?
C19 C18 H18A . . 109.2 ?
C17 C18 H18A . . 109.2 ?
C19 C18 H18B . . 109.2 ?
C17 C18 H18B . . 109.2 ?
H18A C18 H18B . . 107.9 ?
C20 C19 C18 . . 107.0(5) ?
C20 C19 H19A . . 110.3 ?
C18 C19 H19A . . 110.3 ?
C20 C19 H19B . . 110.3 ?
C18 C19 H19B . . 110.3 ?
H19A C19 H19B . . 108.6 ?
C19' C18' H18C . . 110.4 ?
C19' C18' H18D . . 110.4 ?
H18C C18' H18D . . 108.6 ?
C18' C19' H19C . . 109.1 ?
C18' C19' H19D . . 109.1 ?
H19C C19' H19D . . 107.9 ?

loop_
_geom_bond_atom_site_label_1
_geom_bond_atom_site_label_2
_geom_bond_site_symmetry_2
_geom_bond_distance
_geom_bond_publ_flag
F C3 . 1.358(3) ?
C1 O1 . 1.357(3) ?
C1 C6 . 1.381(3) ?
C1 C2 . 1.384(3) ?
C2 C3 . 1.362(4) ?
C2 H2A . 0.9300 ?
C3 C4 . 1.390(4) ?
C4 C5 . 1.374(4) ?
C4 H4A . 0.9300 ?
C5 C6 . 1.398(3) ?
C5 H5A . 0.9300 ?
C6 C7 . 1.431(3) ?
C7 N1 . 1.294(3) ?
C7 C8 . 1.500(3) ?
C8 C9 . 1.514(3) ?
C8 C12 . 1.524(3) ?
C8 H8A . 0.9800 ?
C9 C10 . 1.511(3) ?
C9 H9A . 0.9700 ?
C9 H9B . 0.9700 ?
C10 N2 . 1.492(3) ?
C10 H10A . 0.9700 ?
C10 H10B . 0.9700 ?
C11 N2 . 1.489(3) ?
C11 C12 . 1.515(3) ?
C11 H11A . 0.9700 ?
C11 H11B . 0.9700 ?
C12 H12A . 0.9700 ?
C12 H12B . 0.9700 ?
C13 N2 . 1.501(3) ?
C13 C14 . 1.511(3) ?
C13 H13A . 0.9700 ?
C13 H13B . 0.9700 ?
C14 C15 . 1.507(3) ?
C14 H14A . 0.9700 ?
C14 H14B . 0.9700 ?
C15 C22 . 1.358(3) ?
C15 C16 . 1.432(3) ?
C16 O2 . 1.230(3) ?
C16 N4 . 1.400(3) ?
C21 N3 . 1.298(3) ?
C21 N4 . 1.359(3) ?
C21 C20 . 1.503(3) ?
C22 N3 . 1.366(3) ?
C22 C23 . 1.499(3) ?
C23 H23A . 0.9600 ?
C23 H23B . 0.9600 ?
C23 H23C . 0.9600 ?
O1 N1 . 1.432(3) ?
O3 N5 . 1.222(3) ?
O4 N5 . 1.220(3) ?
O5 N5 . 1.204(3) ?
N2 H2B . 0.89(3) ?
N4 C17 . 1.482(3) ?
C17 C18 . 1.600(7) ?
C17 H17A . 0.9700 ?
C17 H17B . 0.9700 ?
C20 C19 . 1.448(5) ?
C18 C19 . 1.488(9) ?
C18 H18A . 0.9700 ?
C18 H18B . 0.9700 ?
C19 H19A . 0.9700 ?
C19 H19B . 0.9700 ?
C18' C19' . 1.528(14) ?
C18' H18C . 0.9700 ?
C18' H18D . 0.9700 ?
C19' H19C . 0.9700 ?
C19' H19D . 0.9700 ?

loop_
_geom_hbond_atom_site_label_D
_geom_hbond_atom_site_label_H
_geom_hbond_atom_site_label_A
_geom_hbond_site_symmetry_A
_geom_hbond_distance_DH
_geom_hbond_distance_HA
_geom_hbond_distance_DA
_geom_hbond_angle_DHA
N2 H2B O3 1_655 0.89(3) 2.07(3) 2.866(3) 149(2)
N2 H2B O5 1_655 0.89(3) 2.33(3) 3.157(5) 156(2)
C2 H2A O2 4_565 0.93 2.19 3.107(3) 171
C10 H10A O4 . 0.97 2.50 3.221(4) 131
C13 H13B F 2_646 0.97 2.33 3.264(3) 161

loop_
_geom_torsion_atom_site_label_1
_geom_torsion_atom_site_label_2
_geom_torsion_atom_site_label_3
_geom_torsion_atom_site_label_4
_geom_torsion_site_symmetry_1
_geom_torsion_site_symmetry_2
_geom_torsion_site_symmetry_3
_geom_torsion_site_symmetry_4
_geom_torsion
_geom_torsion_publ_flag
O1 C1 C2 C3 . . . . -179.6(2) ?
C6 C1 C2 C3 . . . . -0.7(4) ?
C1 C2 C3 F . . . . 177.2(2) ?
C1 C2 C3 C4 . . . . -1.5(4) ?
F C3 C4 C5 . . . . -176.5(2) ?
C2 C3 C4 C5 . . . . 2.2(4) ?
C3 C4 C5 C6 . . . . -0.6(4) ?
O1 C1 C6 C5 . . . . -178.8(2) ?
C2 C1 C6 C5 . . . . 2.2(4) ?
O1 C1 C6 C7 . . . . 0.9(2) ?
C2 C1 C6 C7 . . . . -178.1(2) ?
C4 C5 C6 C1 . . . . -1.4(4) ?
C4 C5 C6 C7 . . . . 179.0(3) ?
C1 C6 C7 N1 . . . . -1.2(3) ?
C5 C6 C7 N1 . . . . 178.4(3) ?
C1 C6 C7 C8 . . . . 176.6(2) ?
C5 C6 C7 C8 . . . . -3.7(4) ?
N1 C7 C8 C9 . . . . -15.8(3) ?
C6 C7 C8 C9 . . . . 166.5(2) ?
N1 C7 C8 C12 . . . . 105.9(3) ?
C6 C7 C8 C12 . . . . -71.8(3) ?
C7 C8 C9 C10 . . . . 179.3(2) ?
C12 C8 C9 C10 . . . . 56.6(3) ?
C8 C9 C10 N2 . . . . -57.8(3) ?
N2 C11 C12 C8 . . . . 56.0(3) ?
C7 C8 C12 C11 . . . . -179.7(2) ?
C9 C8 C12 C11 . . . . -55.4(3) ?
N2 C13 C14 C15 . . . . 169.70(19) ?
C13 C14 C15 C22 . . . . 86.2(3) ?
C13 C14 C15 C16 . . . . -90.5(3) ?
C22 C15 C16 O2 . . . . -175.7(2) ?
C14 C15 C16 O2 . . . . 1.1(4) ?
C22 C15 C16 N4 . . . . 4.3(3) ?
C14 C15 C16 N4 . . . . -178.9(2) ?
C16 C15 C22 N3 . . . . -2.6(4) ?
C14 C15 C22 N3 . . . . -179.2(2) ?
C16 C15 C22 C23 . . . . 177.2(2) ?
C14 C15 C22 C23 . . . . 0.6(4) ?
C6 C1 O1 N1 . . . . -0.4(2) ?
C2 C1 O1 N1 . . . . 178.6(2) ?
C6 C7 N1 O1 . . . . 1.0(3) ?
C8 C7 N1 O1 . . . . -177.04(19) ?
C1 O1 N1 C7 . . . . -0.4(2) ?
C12 C11 N2 C10 . . . . -55.2(3) ?
C12 C11 N2 C13 . . . . -178.1(2) ?
C9 C10 N2 C11 . . . . 55.7(3) ?
C9 C10 N2 C13 . . . . 179.9(2) ?
C14 C13 N2 C11 . . . . -72.5(3) ?
C14 C13 N2 C10 . . . . 164.0(2) ?
N4 C21 N3 C22 . . . . 1.6(3) ?
C20 C21 N3 C22 . . . . -177.1(2) ?
C15 C22 N3 C21 . . . . -0.4(3) ?
C23 C22 N3 C21 . . . . 179.8(2) ?
N3 C21 N4 C16 . . . . 0.4(3) ?
C20 C21 N4 C16 . . . . 179.0(2) ?
N3 C21 N4 C17 . . . . -179.8(2) ?
C20 C21 N4 C17 . . . . -1.2(3) ?
O2 C16 N4 C21 . . . . 176.7(2) ?
C15 C16 N4 C21 . . . . -3.3(3) ?
O2 C16 N4 C17 . . . . -3.1(3) ?
C15 C16 N4 C17 . . . . 176.9(2) ?
C21 N4 C17 C18 . . . . 18.7(4) ?
C16 N4 C17 C18 . . . . -161.5(3) ?
N3 C21 C20 C19 . . . . -167.1(4) ?
N4 C21 C20 C19 . . . . 14.2(5) ?
N4 C17 C18 C19 . . . . -50.2(7) ?
C21 C20 C19 C18 . . . . -43.9(7) ?
C17 C18 C19 C20 . . . . 62.0(7) ?
